data_7213926
loop_
_publ_author_name
'Hursthouse, Michael B.'
'Montis, Riccardo'
'Niitsoo, Liisa'
'Sarson, Jonathan'
'Threlfall, Terence L.'
'Asiri, Abdullah Mohamed'
'Khan, Salman Ahmad'
'Obaid, Abdullah Yousef'
'Al-Harbi, Laila Mohammad'

_publ_section_title
;
 Anhydrates and/or hydrates in nitrate, sulphate and phosphate salts of
 4-aminopyridine, (4-AP) and 3,4-diaminopyridine (3,4-DAP): the role of
 the water molecules in the hydrates
;
_journal_issue 11
_journal_name_full CrystEngComm
_journal_page_first 2205
_journal_paper_doi 10.1039/c3ce42471e
_journal_volume 16
_journal_year 2014
_chemical_formula_moiety '2(C5 H8 N3), O4 S, 2(H2 O)'
_chemical_formula_sum 'C10 H20 N6 O6 S'
_chemical_formula_weight 352.38
_chemical_name_common bis(3,4-diaminopyridinium)_sulfate_dihydrate
_chemical_name_systematic
;
 ?
;
_space_group_IT_number 88
_symmetry_cell_setting tetragonal
_symmetry_space_group_name_Hall '-I 4ad'
_symmetry_space_group_name_H-M 'I 41/a :2'
_atom_sites_solution_hydrogens geom
_atom_sites_solution_primary direct
_atom_sites_solution_secondary difmap
_audit_creation_method SHELXL-97
_cell_angle_alpha 90.00
_cell_angle_beta 90.00
_cell_angle_gamma 90.00
_cell_formula_units_Z 8
_cell_length_a 15.2902(10)
_cell_length_b 15.2902(10)
_cell_length_c 13.2563(7)
_cell_measurement_reflns_used 15257
_cell_measurement_temperature 120(2)
_cell_measurement_theta_max 27.48
_cell_measurement_theta_min 2.91
_cell_volume 3099.2(3)
_computing_cell_refinement 'DENZO (Otwinowski & Minor, 1997) & COLLECT (Hooft, R.W.W., 1998)'
_computing_data_collection 'COLLECT (Hooft, R.W.W., 1998)'
_computing_data_reduction 'DENZO (Otwinowski & Minor, 1997) & COLLECT (Hooft, R.W.W., 1998)'
_computing_structure_refinement 'SHELXL-97 (Sheldrick, 2008)'
_diffrn_ambient_temperature 120(2)
_diffrn_detector_area_resol_mean 9.091
_diffrn_measured_fraction_theta_full 0.958
_diffrn_measured_fraction_theta_max 0.958
_diffrn_measurement_device_type 'Bruker-Nonius Roper CCD camera on \k-goniostat'
_diffrn_measurement_method '\f & \w scans'
_diffrn_radiation_monochromator graphite
_diffrn_radiation_source 'Bruker-Nonius FR591 rotating anode'
_diffrn_radiation_type MoK\a
_diffrn_radiation_wavelength 0.71073
_diffrn_reflns_av_R_equivalents 0.1342
_diffrn_reflns_av_sigmaI/netI 0.0846
_diffrn_reflns_limit_h_max 19
_diffrn_reflns_limit_h_min -19
_diffrn_reflns_limit_k_max 19
_diffrn_reflns_limit_k_min -18
_diffrn_reflns_limit_l_max 17
_diffrn_reflns_limit_l_min -16
_diffrn_reflns_number 15657
_diffrn_reflns_theta_full 27.48
_diffrn_reflns_theta_max 27.48
_diffrn_reflns_theta_min 3.35
_exptl_absorpt_coefficient_mu 0.251
_exptl_absorpt_correction_T_max 0.9900
_exptl_absorpt_correction_T_min 0.8912
_exptl_absorpt_correction_type multi-scan
_exptl_absorpt_process_details 'SADABS 2007/2 (Sheldrick, G.M., 2007)'
_exptl_crystal_colour Colourless
_exptl_crystal_density_diffrn 1.510
_exptl_crystal_density_method 'not measured'
_exptl_crystal_description Lath
_exptl_crystal_F_000 1488
_exptl_crystal_size_max 0.47
_exptl_crystal_size_mid 0.08
_exptl_crystal_size_min 0.04
_refine_diff_density_max 0.534
_refine_diff_density_min -0.340
_refine_diff_density_rms 0.073
_refine_ls_extinction_method none
_refine_ls_goodness_of_fit_ref 1.024
_refine_ls_hydrogen_treatment mixed
_refine_ls_matrix_type full
_refine_ls_number_parameters 112
_refine_ls_number_reflns 1716
_refine_ls_number_restraints 0
_refine_ls_restrained_S_all 1.024
_refine_ls_R_factor_all 0.1177
_refine_ls_R_factor_gt 0.0622
_refine_ls_shift/su_max 0.015
_refine_ls_shift/su_mean 0.001
_refine_ls_structure_factor_coef Fsqd
_refine_ls_weighting_details 'calc w=1/[\s^2^(Fo^2^)+(0.0936P)^2^+0.0922P] where P=(Fo^2^+2Fc^2^)/3'
_refine_ls_weighting_scheme calc
_refine_ls_wR_factor_gt 0.1540
_refine_ls_wR_factor_ref 0.1768
_reflns_number_gt 1017
_reflns_number_total 1716
_reflns_threshold_expression >2\s(I)
_cod_data_source_file c3ce42471e.txt
_cod_data_source_block 2008rm0007c
_cod_original_sg_symbol_H-M I41/a
_cod_database_code 7213926

loop_
_symmetry_equiv_pos_as_xyz
'x, y, z'
'-x+1/2, -y, z+1/2'
'-y+3/4, x+1/4, z+1/4'
'y+3/4, -x+3/4, z+3/4'
'x+1/2, y+1/2, z+1/2'
'-x+1, -y+1/2, z+1'
'-y+5/4, x+3/4, z+3/4'
'y+5/4, -x+5/4, z+5/4'
'-x, -y, -z'
'x-1/2, y, -z-1/2'
'y-3/4, -x-1/4, -z-1/4'
'-y-3/4, x-3/4, -z-3/4'
'-x+1/2, -y+1/2, -z+1/2'
'x, y+1/2, -z'
'y-1/4, -x+1/4, -z+1/4'
'-y-1/4, x-1/4, -z-1/4'

loop_
_atom_site_label
_atom_site_type_symbol
_atom_site_fract_x
_atom_site_fract_y
_atom_site_fract_z
_atom_site_U_iso_or_equiv
_atom_site_adp_type
_atom_site_occupancy
_atom_site_symmetry_multiplicity
_atom_site_calc_flag
_atom_site_refinement_flags
H10A H 0.061(3) 0.319(3) 0.427(3) 0.053(13) Uiso 1 1 d .
H10B H 0.083(4) 0.307(3) 0.326(4) 0.070(16) Uiso 1 1 d .
O1 O 0.55260(17) 0.69209(16) 0.56028(17) 0.0386(7) Uani 1 1 d .
S1 S 0.5000 0.7500 0.6250 0.0228(4) Uani 1 4 d S
O2 O -0.00802(15) 0.32862(14) 0.56049(16) 0.0287(6) Uani 1 1 d .
O10 O 0.10443(18) 0.30679(19) 0.3892(2) 0.0424(7) Uani 1 1 d .
S2 S 0.0000 0.2500 0.6250 0.0236(4) Uani 1 4 d S
C2 C 0.8147(3) 0.4806(2) 0.5705(3) 0.0374(9) Uani 1 1 d .
H2 H 0.8658 0.5159 0.5679 0.045 Uiso 1 1 calc R
C3 C 0.7323(2) 0.5205(2) 0.5702(2) 0.0294(8) Uani 1 1 d .
C4 C 0.6571(2) 0.4666(2) 0.5752(3) 0.0335(8) Uani 1 1 d .
C5 C 0.6715(3) 0.3740(3) 0.5765(3) 0.0406(9) Uani 1 1 d .
H5 H 0.6230 0.3352 0.5769 0.049 Uiso 1 1 calc R
C6 C 0.7531(2) 0.3418(3) 0.5772(3) 0.0401(9) Uani 1 1 d .
H6 H 0.7612 0.2803 0.5799 0.048 Uiso 1 1 calc R
N1 N 0.8228(2) 0.3933(2) 0.5743(2) 0.0432(8) Uani 1 1 d .
H1A H 0.8753 0.3698 0.5750 0.052 Uiso 1 1 calc R
N2 N 0.72712(19) 0.61001(19) 0.5633(2) 0.0344(8) Uani 1 1 d .
H2A H 0.7752 0.6414 0.5591 0.041 Uiso 1 1 calc R
H2B H 0.6757 0.6359 0.5630 0.041 Uiso 1 1 calc R
N3 N 0.5785(2) 0.4996(2) 0.5762(2) 0.0414(8) Uani 1 1 d .
H3B H 0.5713 0.5567 0.5737 0.050 Uiso 1 1 calc R
H3C H 0.5327 0.4649 0.5793 0.050 Uiso 1 1 calc R

loop_
_atom_site_aniso_label
_atom_site_aniso_U_11
_atom_site_aniso_U_22
_atom_site_aniso_U_33
_atom_site_aniso_U_23
_atom_site_aniso_U_13
_atom_site_aniso_U_12
O1 0.0401(15) 0.0348(14) 0.0408(14) -0.0030(11) 0.0030(11) 0.0180(12)
S1 0.0186(5) 0.0186(5) 0.0312(8) 0.000 0.000 0.000
O2 0.0254(12) 0.0222(12) 0.0385(13) 0.0024(9) 0.0000(10) 0.0050(9)
O10 0.0289(14) 0.0559(18) 0.0424(17) 0.0012(13) 0.0030(13) -0.0069(13)
S2 0.0192(5) 0.0192(5) 0.0322(8) 0.000 0.000 0.000
C2 0.056(3) 0.030(2) 0.0261(19) -0.0018(14) -0.0049(16) 0.0120(18)
C3 0.0342(18) 0.0302(18) 0.0237(16) -0.0011(14) -0.0041(15) 0.0047(15)
C4 0.037(2) 0.034(2) 0.0303(18) -0.0006(15) -0.0064(16) 0.0037(16)
C5 0.044(2) 0.040(2) 0.0381(19) -0.0024(17) -0.0060(18) -0.0018(18)
C6 0.035(2) 0.042(2) 0.043(2) -0.0022(17) -0.0017(17) 0.0030(18)
N1 0.0360(18) 0.046(2) 0.0474(19) 0.0017(15) -0.0014(15) 0.0141(15)
N2 0.0266(15) 0.0262(15) 0.0504(19) -0.0009(13) -0.0023(13) -0.0001(12)
N3 0.0349(17) 0.0339(18) 0.055(2) -0.0029(15) 0.0002(15) 0.0017(14)

loop_
_atom_type_symbol
_atom_type_description
_atom_type_scat_dispersion_real
_atom_type_scat_dispersion_imag
_atom_type_scat_source
C C 0.0033 0.0016 'International Tables Vol C Tables 4.2.6.8 and 6.1.1.4'
H H 0.0000 0.0000 'International Tables Vol C Tables 4.2.6.8 and 6.1.1.4'
N N 0.0061 0.0033 'International Tables Vol C Tables 4.2.6.8 and 6.1.1.4'
O O 0.0106 0.0060 'International Tables Vol C Tables 4.2.6.8 and 6.1.1.4'
S S 0.1246 0.1234 'International Tables Vol C Tables 4.2.6.8 and 6.1.1.4'

loop_
_geom_angle_atom_site_label_1
_geom_angle_atom_site_label_2
_geom_angle_atom_site_label_3
_geom_angle
_geom_angle_site_symmetry_1
_geom_angle_site_symmetry_3
O1 S1 O1 109.86(9) 6_564 15_566
O1 S1 O1 108.70(18) 6_564 .
O1 S1 O1 109.86(9) 15_566 .
O1 S1 O1 109.86(9) 6_564 12_767
O1 S1 O1 108.70(18) 15_566 12_767
O1 S1 O1 109.86(9) . 12_767
H10A O10 H10B 106(5) . .
O2 S2 O2 109.49(8) 12_667 6_454
O2 S2 O2 109.49(8) 12_667 .
O2 S2 O2 109.43(17) 6_454 .
O2 S2 O2 109.43(17) 12_667 15_556
O2 S2 O2 109.49(8) 6_454 15_556
O2 S2 O2 109.49(8) . 15_556
N1 C2 C3 121.1(4) . .
N1 C2 H2 119.4 . .
C3 C2 H2 119.4 . .
N2 C3 C2 119.1(3) . .
N2 C3 C4 122.4(3) . .
C2 C3 C4 118.4(3) . .
N3 C4 C3 121.5(3) . .
N3 C4 C5 121.6(3) . .
C3 C4 C5 116.8(3) . .
C6 C5 C4 120.4(4) . .
C6 C5 H5 119.8 . .
C4 C5 H5 119.8 . .
N1 C6 C5 122.0(4) . .
N1 C6 H6 119.0 . .
C5 C6 H6 119.0 . .
C6 N1 C2 121.2(3) . .
C6 N1 H1A 119.4 . .
C2 N1 H1A 119.4 . .
C3 N2 H2A 120.0 . .
C3 N2 H2B 120.0 . .
H2A N2 H2B 120.0 . .
C4 N3 H3B 120.0 . .
C4 N3 H3C 120.0 . .
H3B N3 H3C 120.0 . .

loop_
_geom_bond_atom_site_label_1
_geom_bond_atom_site_label_2
_geom_bond_distance
_geom_bond_site_symmetry_2
O1 S1 1.472(2) .
S1 O1 1.472(2) 6_564
S1 O1 1.472(2) 15_566
S1 O1 1.472(2) 12_767
O2 S2 1.480(2) .
O10 H10A 0.85(5) .
O10 H10B 0.90(5) .
S2 O2 1.480(2) 12_667
S2 O2 1.480(2) 6_454
S2 O2 1.480(2) 15_556
C2 N1 1.341(5) .
C2 C3 1.400(5) .
C2 H2 0.9500 .
C3 N2 1.374(4) .
C3 C4 1.417(5) .
C4 N3 1.304(4) .
C4 C5 1.432(6) .
C5 C6 1.342(6) .
C5 H5 0.9500 .
C6 N1 1.325(5) .
C6 H6 0.9500 .
N1 H1A 0.8800 .
N2 H2A 0.8800 .
N2 H2B 0.8800 .
N3 H3B 0.8800 .
N3 H3C 0.8800 .

loop_
_geom_hbond_atom_site_label_D
_geom_hbond_atom_site_label_H
_geom_hbond_atom_site_label_A
_geom_hbond_distance_DH
_geom_hbond_distance_HA
_geom_hbond_distance_DA
_geom_hbond_angle_DHA
_geom_hbond_site_symmetry_A
O10 H10B O1 0.90(5) 1.85(6) 2.739(4) 171(5) 16_656
N1 H1A O2 0.88 1.90 2.776(4) 172.1 1_655
N1 H1A O2 0.88 2.57 3.155(4) 124.5 12_767
N1 H1A S2 0.88 2.73 3.549(3) 156.3 1_655
N2 H2A O10 0.88 2.12 2.941(4) 155.5 9_666
N3 H3C O10 0.88 2.31 3.147(5) 158.0 3
N2 H2B O1 0.88 2.07 2.949(4) 177.7 .
N3 H3B O1 0.88 2.10 2.977(4) 177.2 .
